data_7001933
loop_
_publ_author_name
'Marchetti, Fabio'
'Pampaloni, Guido'
'Zacchini, Stefano'

_publ_section_title
;
 Fragmentation of oxygen-containing molecules via C--O bond cleavage
 promoted by coordination to niobium and tantalum pentahalides
;
_journal_issue 34
_journal_name_full 'Dalton Transactions'
_journal_page_first 6759
_journal_page_last 6772
_journal_paper_doi 10.1039/b905023j
_journal_year 2009
_chemical_formula_sum 'C4 H8 Br8 Nb2 O4'
_chemical_formula_weight 945.20
_chemical_name_systematic
;
?
;
_space_group_IT_number 29
_symmetry_cell_setting orthorhombic
_symmetry_space_group_name_Hall 'P 2c -2ac'
_symmetry_space_group_name_H-M 'P c a 21'
_atom_sites_solution_hydrogens geom
_atom_sites_solution_primary direct
_atom_sites_solution_secondary difmap
_audit_creation_method SHELXL-97
_cell_angle_alpha 90.00
_cell_angle_beta 90.00
_cell_angle_gamma 90.00
_cell_formula_units_Z 4
_cell_length_a 13.6421(18)
_cell_length_b 9.6914(13)
_cell_length_c 13.9238(19)
_cell_measurement_reflns_used 3479
_cell_measurement_temperature 296(2)
_cell_measurement_theta_max 28.138
_cell_measurement_theta_min 2.578
_cell_volume 1840.9(4)
_computing_structure_refinement 'SHELXL-97 (Sheldrick, 1997)'
_computing_structure_solution 'SHELXS-97 (Sheldrick, 1990)'
_diffrn_ambient_temperature 296(2)
_diffrn_measured_fraction_theta_full 0.998
_diffrn_measured_fraction_theta_max 0.998
_diffrn_measurement_device_type 'CCD area detector'
_diffrn_measurement_method 'phi and omega scans'
_diffrn_radiation_monochromator graphite
_diffrn_radiation_source 'fine-focus sealed tube'
_diffrn_radiation_type MoK\a
_diffrn_radiation_wavelength 0.71073
_diffrn_reflns_av_R_equivalents 0.0511
_diffrn_reflns_av_sigmaI/netI 0.0601
_diffrn_reflns_limit_h_max 16
_diffrn_reflns_limit_h_min -16
_diffrn_reflns_limit_k_max 11
_diffrn_reflns_limit_k_min -11
_diffrn_reflns_limit_l_max 17
_diffrn_reflns_limit_l_min -17
_diffrn_reflns_number 11425
_diffrn_reflns_theta_full 26.00
_diffrn_reflns_theta_max 26.00
_diffrn_reflns_theta_min 2.10
_exptl_absorpt_coefficient_mu 18.609
_exptl_absorpt_correction_T_max 0.2577
_exptl_absorpt_correction_T_min 0.1667
_exptl_absorpt_correction_type empirical
_exptl_absorpt_process_details 'SADABS (Sheldrick)'
_exptl_crystal_colour red
_exptl_crystal_density_diffrn 3.410
_exptl_crystal_density_method 'not measured'
_exptl_crystal_description plate
_exptl_crystal_F_000 1704
_exptl_crystal_size_max 0.15
_exptl_crystal_size_mid 0.11
_exptl_crystal_size_min 0.10
_refine_diff_density_max 3.785
_refine_diff_density_min -3.000
_refine_diff_density_rms 0.379
_refine_ls_abs_structure_details 'Flack H D (1983), Acta Cryst. A39, 876-881'
_refine_ls_abs_structure_Flack 0.11(2)
_refine_ls_extinction_method none
_refine_ls_goodness_of_fit_ref 1.061
_refine_ls_hydrogen_treatment constr
_refine_ls_matrix_type full
_refine_ls_number_parameters 164
_refine_ls_number_reflns 3580
_refine_ls_number_restraints 90
_refine_ls_restrained_S_all 1.134
_refine_ls_R_factor_all 0.0634
_refine_ls_R_factor_gt 0.0547
_refine_ls_shift/su_max 0.000
_refine_ls_shift/su_mean 0.000
_refine_ls_structure_factor_coef Fsqd
_refine_ls_weighting_details 'calc w=1/[\s^2^(Fo^2^)+(0.1043P)^2^+26.5580P] where P=(Fo^2^+2Fc^2^)/3'
_refine_ls_weighting_scheme calc
_refine_ls_wR_factor_gt 0.1569
_refine_ls_wR_factor_ref 0.1640
_reflns_number_gt 3184
_reflns_number_total 3580
_reflns_threshold_expression >2sigma(I)
_cod_data_source_file b905023j.txt
_cod_data_source_block pca21
_cod_original_sg_symbol_H-M Pca2(1)
_cod_database_code 7001933

loop_
_symmetry_equiv_pos_as_xyz
'x, y, z'
'-x, -y, z+1/2'
'x+1/2, -y, z'
'-x+1/2, y, z+1/2'

loop_
_atom_site_label
_atom_site_type_symbol
_atom_site_fract_x
_atom_site_fract_y
_atom_site_fract_z
_atom_site_U_iso_or_equiv
_atom_site_adp_type
_atom_site_occupancy
_atom_site_symmetry_multiplicity
_atom_site_calc_flag
_atom_site_refinement_flags
_atom_site_disorder_assembly
_atom_site_disorder_group
Br1 Br 1.12179(14) 0.8388(2) 0.86634(14) 0.0263(4) Uani 1 1 d . . .
Br2 Br 0.91471(15) 1.03905(19) 0.91199(13) 0.0249(4) Uani 1 1 d . . .
Br3 Br 0.81300(15) 0.9215(2) 0.69488(17) 0.0316(5) Uani 1 1 d U . .
Br4 Br 1.02782(17) 0.7354(2) 0.65345(18) 0.0381(5) Uani 1 1 d U . .
Br5 Br 1.04629(15) 1.0929(2) 0.68955(16) 0.0293(5) Uani 1 1 d U . .
Br6 Br 0.96301(15) 0.4087(2) 0.81834(17) 0.0296(5) Uani 1 1 d U . .
Br7 Br 0.94512(16) 0.6057(2) 1.04079(15) 0.0323(5) Uani 1 1 d U . .
Br8 Br 0.72252(14) 0.5414(2) 0.77502(16) 0.0323(5) Uani 1 1 d U . .
Nb1 Nb 0.97496(10) 0.90190(14) 0.77307(10) 0.0079(3) Uani 1 1 d U . .
Nb2 Nb 0.85824(10) 0.57770(13) 0.88912(10) 0.0077(3) Uani 1 1 d U . .
C1 C 0.6904(13) 0.8082(16) 0.9326(12) 0.015(3) Uani 1 1 d U . .
H1A H 0.7358 0.8585 0.8932 0.022 Uiso 1 1 calc R . .
H1B H 0.6704 0.8648 0.9857 0.022 Uiso 1 1 calc R . .
H1C H 0.6340 0.7833 0.8951 0.022 Uiso 1 1 calc R . .
C2 C 0.6714(12) 0.6060(17) 1.0280(12) 0.011(2) Uani 1 1 d U . .
H2A H 0.6061 0.6046 1.0004 0.013 Uiso 1 1 calc R . .
H2B H 0.6676 0.6462 1.0917 0.013 Uiso 1 1 calc R . .
C3 C 0.7128(12) 0.4601(17) 1.0335(11) 0.012(2) Uani 1 1 d U . .
C4 C 0.7000(11) 0.2464(16) 1.1110(12) 0.012(3) Uani 1 1 d U . .
H4A H 0.6617 0.2047 1.1611 0.017 Uiso 1 1 calc R . .
H4B H 0.7680 0.2450 1.1288 0.017 Uiso 1 1 calc R . .
H4C H 0.6911 0.1957 1.0524 0.017 Uiso 1 1 calc R . .
O1 O 0.9024(8) 0.7308(11) 0.8390(8) 0.0138(17) Uani 1 1 d U . .
O2 O 0.7370(8) 0.6854(11) 0.9682(8) 0.0126(17) Uani 1 1 d U . .
O3 O 0.7767(9) 0.4247(11) 0.9772(9) 0.0187(18) Uani 1 1 d U . .
O4 O 0.6683(8) 0.3887(11) 1.0972(8) 0.012(2) Uani 1 1 d U . .

loop_
_atom_site_aniso_label
_atom_site_aniso_U_11
_atom_site_aniso_U_22
_atom_site_aniso_U_33
_atom_site_aniso_U_23
_atom_site_aniso_U_13
_atom_site_aniso_U_12
Br1 0.0239(10) 0.0257(9) 0.0294(10) 0.0051(8) -0.0121(8) -0.0030(7)
Br2 0.0309(10) 0.0206(9) 0.0233(9) -0.0085(7) 0.0062(8) -0.0057(8)
Br3 0.0213(8) 0.0368(11) 0.0368(11) 0.0055(9) -0.0062(8) 0.0000(7)
Br4 0.0363(11) 0.0353(10) 0.0426(12) -0.0168(9) 0.0048(9) 0.0011(8)
Br5 0.0287(10) 0.0245(9) 0.0346(11) 0.0119(7) 0.0020(9) -0.0058(7)
Br6 0.0257(9) 0.0230(10) 0.0400(11) -0.0046(7) 0.0067(8) 0.0092(7)
Br7 0.0338(11) 0.0353(12) 0.0277(9) -0.0003(8) -0.0079(8) 0.0012(9)
Br8 0.0209(8) 0.0423(12) 0.0338(10) -0.0087(9) -0.0032(7) -0.0015(8)
Nb1 0.0073(6) 0.0058(6) 0.0104(6) 0.0015(5) -0.0006(5) -0.0013(5)
Nb2 0.0058(6) 0.0036(6) 0.0136(6) 0.0029(5) 0.0049(5) 0.0001(5)
C1 0.016(5) 0.009(4) 0.020(5) 0.000(4) 0.003(4) 0.005(3)
C2 0.012(4) 0.013(3) 0.009(4) 0.002(3) 0.004(3) 0.003(3)
C3 0.013(4) 0.011(3) 0.011(4) 0.003(3) 0.003(3) 0.000(3)
C4 0.010(5) 0.010(4) 0.015(5) 0.002(4) 0.000(4) -0.004(4)
O1 0.008(5) 0.012(3) 0.022(4) -0.002(3) -0.001(3) -0.003(3)
O2 0.011(3) 0.010(3) 0.017(4) 0.003(3) 0.004(3) 0.001(3)
O3 0.022(4) 0.008(3) 0.026(4) -0.002(3) 0.010(3) 0.000(3)
O4 0.004(5) 0.014(4) 0.017(5) 0.004(4) 0.002(4) 0.000(4)

loop_
_atom_type_symbol
_atom_type_description
_atom_type_scat_dispersion_real
_atom_type_scat_dispersion_imag
_atom_type_scat_source
C C 0.0033 0.0016 'International Tables Vol C Tables 4.2.6.8 and 6.1.1.4'
H H 0.0000 0.0000 'International Tables Vol C Tables 4.2.6.8 and 6.1.1.4'
O O 0.0106 0.0060 'International Tables Vol C Tables 4.2.6.8 and 6.1.1.4'
Br Br -0.2901 2.4595 'International Tables Vol C Tables 4.2.6.8 and 6.1.1.4'
Nb Nb -2.0727 0.6215 'International Tables Vol C Tables 4.2.6.8 and 6.1.1.4'

loop_
_geom_angle_atom_site_label_1
_geom_angle_atom_site_label_2
_geom_angle_atom_site_label_3
_geom_angle
_geom_angle_site_symmetry_1
_geom_angle_site_symmetry_3
_geom_angle_publ_flag
O1 Nb1 Br5 175.4(3) . . ?
O1 Nb1 Br4 85.2(3) . . ?
Br5 Nb1 Br4 93.44(9) . . ?
O1 Nb1 Br1 87.6(3) . . ?
Br5 Nb1 Br1 96.75(8) . . ?
Br4 Nb1 Br1 87.42(9) . . ?
O1 Nb1 Br3 80.5(3) . . ?
Br5 Nb1 Br3 95.16(9) . . ?
Br4 Nb1 Br3 90.83(9) . . ?
Br1 Nb1 Br3 168.04(9) . . ?
O1 Nb1 Br2 85.9(3) . . ?
Br5 Nb1 Br2 95.68(8) . . ?
Br4 Nb1 Br2 170.66(10) . . ?
Br1 Nb1 Br2 89.51(8) . . ?
Br3 Nb1 Br2 90.34(9) . . ?
O1 Nb2 O3 163.7(5) . . ?
O1 Nb2 O2 93.2(5) . . ?
O3 Nb2 O2 70.8(4) . . ?
O1 Nb2 Br6 102.2(4) . . ?
O3 Nb2 Br6 94.0(3) . . ?
O2 Nb2 Br6 164.3(3) . . ?
O1 Nb2 Br7 94.8(4) . . ?
O3 Nb2 Br7 80.8(4) . . ?
O2 Nb2 Br7 83.2(3) . . ?
Br6 Nb2 Br7 98.22(9) . . ?
O1 Nb2 Br8 97.1(4) . . ?
O3 Nb2 Br8 83.4(4) . . ?
O2 Nb2 Br8 80.1(3) . . ?
Br6 Nb2 Br8 94.92(9) . . ?
Br7 Nb2 Br8 160.02(10) . . ?
O2 C1 H1A 109.5 . . ?
O2 C1 H1B 109.5 . . ?
H1A C1 H1B 109.5 . . ?
O2 C1 H1C 109.5 . . ?
H1A C1 H1C 109.5 . . ?
H1B C1 H1C 109.5 . . ?
O2 C2 C3 107.1(12) . . ?
O2 C2 H2A 110.3 . . ?
C3 C2 H2A 110.3 . . ?
O2 C2 H2B 110.3 . . ?
C3 C2 H2B 110.3 . . ?
H2A C2 H2B 108.6 . . ?
O3 C3 O4 129.1(15) . . ?
O3 C3 C2 119.6(14) . . ?
O4 C3 C2 111.2(14) . . ?
O4 C4 H4A 109.5 . . ?
O4 C4 H4B 109.5 . . ?
H4A C4 H4B 109.5 . . ?
O4 C4 H4C 109.5 . . ?
H4A C4 H4C 109.5 . . ?
H4B C4 H4C 109.5 . . ?
Nb2 O1 Nb1 171.8(7) . . ?
C1 O2 C2 111.5(12) . . ?
C1 O2 Nb2 122.8(9) . . ?
C2 O2 Nb2 119.5(9) . . ?
C3 O3 Nb2 121.6(10) . . ?
C3 O4 C4 117.7(13) . . ?

loop_
_geom_bond_atom_site_label_1
_geom_bond_atom_site_label_2
_geom_bond_distance
_geom_bond_site_symmetry_2
_geom_bond_publ_flag
Br1 Nb1 2.464(2) . ?
Br2 Nb1 2.487(2) . ?
Br3 Nb1 2.470(2) . ?
Br4 Nb1 2.429(3) . ?
Br5 Nb1 2.392(2) . ?
Br6 Nb2 2.387(2) . ?
Br7 Nb2 2.437(3) . ?
Br8 Nb2 2.465(2) . ?
Nb1 O1 2.138(11) . ?
Nb2 O1 1.747(11) . ?
Nb2 O3 2.222(12) . ?
Nb2 O2 2.244(11) . ?
C1 O2 1.437(19) . ?
C1 H1A 0.9600 . ?
C1 H1B 0.9600 . ?
C1 H1C 0.9600 . ?
C2 O2 1.444(19) . ?
C2 C3 1.52(2) . ?
C2 H2A 0.9700 . ?
C2 H2B 0.9700 . ?
C3 O3 1.22(2) . ?
C3 O4 1.28(2) . ?
C4 O4 1.458(19) . ?
C4 H4A 0.9600 . ?
C4 H4B 0.9600 . ?
C4 H4C 0.9600 . ?

loop_
_geom_torsion_atom_site_label_1
_geom_torsion_atom_site_label_2
_geom_torsion_atom_site_label_3
_geom_torsion_atom_site_label_4
_geom_torsion
_geom_torsion_site_symmetry_1
_geom_torsion_site_symmetry_2
_geom_torsion_site_symmetry_3
_geom_torsion_site_symmetry_4
_geom_torsion_publ_flag
O2 C2 C3 O3 -14(2) . . . . ?
O2 C2 C3 O4 169.5(13) . . . . ?
O3 Nb2 O1 Nb1 154(4) . . . . ?
O2 Nb2 O1 Nb1 164(5) . . . . ?
Br6 Nb2 O1 Nb1 -19(5) . . . . ?
Br7 Nb2 O1 Nb1 81(5) . . . . ?
Br8 Nb2 O1 Nb1 -115(5) . . . . ?
Br5 Nb1 O1 Nb2 115(5) . . . . ?
Br4 Nb1 O1 Nb2 42(5) . . . . ?
Br1 Nb1 O1 Nb2 -46(5) . . . . ?
Br3 Nb1 O1 Nb2 134(5) . . . . ?
Br2 Nb1 O1 Nb2 -135(5) . . . . ?
C3 C2 O2 C1 161.1(13) . . . . ?
C3 C2 O2 Nb2 8.1(16) . . . . ?
O1 Nb2 O2 C1 31.1(12) . . . . ?
O3 Nb2 O2 C1 -151.9(13) . . . . ?
Br6 Nb2 O2 C1 -138.2(11) . . . . ?
Br7 Nb2 O2 C1 125.6(12) . . . . ?
Br8 Nb2 O2 C1 -65.5(11) . . . . ?
O1 Nb2 O2 C2 -179.1(11) . . . . ?
O3 Nb2 O2 C2 -2.0(10) . . . . ?
Br6 Nb2 O2 C2 11.7(19) . . . . ?
Br7 Nb2 O2 C2 -84.6(10) . . . . ?
Br8 Nb2 O2 C2 84.3(10) . . . . ?
O4 C3 O3 Nb2 -170.2(13) . . . . ?
C2 C3 O3 Nb2 14(2) . . . . ?
O1 Nb2 O3 C3 4(3) . . . . ?
O2 Nb2 O3 C3 -6.7(13) . . . . ?
Br6 Nb2 O3 C3 177.0(13) . . . . ?
Br7 Nb2 O3 C3 79.3(13) . . . . ?
Br8 Nb2 O3 C3 -88.5(14) . . . . ?
O3 C3 O4 C4 4(3) . . . . ?
C2 C3 O4 C4 -179.9(13) . . . . ?
